data_2013611
loop_
_publ_author_name
'Marek, Jarom\'ir'
'Hulov\'a, Dagmar'
'Dost\'al, Ji\<r\'i'
'Marek, Radek'

_publ_section_title
;
 Berberine formate--succinic acid (1/1)
;
_journal_issue 10
_journal_name_full 'Acta Crystallographica Section C'
_journal_page_first o583
_journal_page_last o585
_journal_paper_doi 10.1107/S010827010301789X
_journal_volume 59
_journal_year 2003
_chemical_formula_iupac 'C20 H18 N O4 + , C H O2 - , C4 H6 O4'
_chemical_formula_moiety 'C20 H18 N O4 + , C H O2 - , C4 H6 O4'
_chemical_formula_sum 'C25 H25 N O10'
_chemical_formula_weight 499.46
_chemical_name_common
;
Berberine formate-succinic acid clathrate
;
_chemical_name_systematic
;
9,10-dimethoxy-2,3-methylendioxy-5,6-dihydrodibenzo[a,g]quinolizinium
formate-succinic acid (1/1)
;
_chemical_temperature_decomposition 478(2)
_space_group_IT_number 2
_symmetry_cell_setting triclinic
_symmetry_space_group_name_Hall '-P 1'
_symmetry_space_group_name_H-M 'P -1'
_atom_sites_solution_hydrogens difmap
_atom_sites_solution_primary direct
_atom_sites_solution_secondary difmap
_audit_creation_method SHELXL97
_cell_angle_alpha 63.753(8)
_cell_angle_beta 81.410(8)
_cell_angle_gamma 84.866(7)
_cell_formula_units_Z 2
_cell_length_a 7.9973(8)
_cell_length_b 12.4449(9)
_cell_length_c 12.6115(12)
_cell_measurement_reflns_used 5207
_cell_measurement_temperature 100(2)
_cell_measurement_theta_max 28.42
_cell_measurement_theta_min 2.99
_cell_volume 1112.74(19)
_computing_cell_refinement 'CrysAlisRED (Oxford Diffraction, 2002)'
_computing_data_collection 'CrysAlisCCD (Oxford Diffraction, 2002)'
_computing_data_reduction CrysAlisRED
_computing_molecular_graphics 'ORTEPIII (Johnson & Burnett, 1996)'
_computing_publication_material 'SHELXL97 and PARST (Nardelli, 1995)'
_computing_structure_refinement 'SHELXL97 (Sheldrick, 1997)'
_computing_structure_solution 'SHELXS97 (Sheldrick, 1990)'
_diffrn_ambient_temperature 100(2)
_diffrn_detector_area_resol_mean 16.3
_diffrn_measured_fraction_theta_full 0.971
_diffrn_measured_fraction_theta_max 0.971
_diffrn_measurement_device_type 'Kuma KM4 with CCD area-detector'
_diffrn_measurement_method 'rotation method, \w'
_diffrn_radiation_monochromator 'Enhance (Oxford Diffraction)'
_diffrn_radiation_source 'fine-focus sealed tube'
_diffrn_radiation_type MoK\a
_diffrn_radiation_wavelength 0.71073
_diffrn_reflns_av_R_equivalents 0.027
_diffrn_reflns_av_sigmaI/netI 0.024
_diffrn_reflns_limit_h_max 9
_diffrn_reflns_limit_h_min -8
_diffrn_reflns_limit_k_max 14
_diffrn_reflns_limit_k_min -14
_diffrn_reflns_limit_l_max 13
_diffrn_reflns_limit_l_min -14
_diffrn_reflns_number 5978
_diffrn_reflns_theta_full 25.00
_diffrn_reflns_theta_max 25.00
_diffrn_reflns_theta_min 3.08
_diffrn_standards_number 0
_exptl_absorpt_coefficient_mu 0.116
_exptl_absorpt_correction_type none
_exptl_crystal_colour yellow
_exptl_crystal_density_diffrn 1.491
_exptl_crystal_density_meas ?
_exptl_crystal_density_method 'not measured'
_exptl_crystal_description prism
_exptl_crystal_F_000 524
_exptl_crystal_size_max 0.6
_exptl_crystal_size_mid 0.5
_exptl_crystal_size_min 0.4
_refine_diff_density_max 0.28
_refine_diff_density_min -0.34
_refine_ls_extinction_method none
_refine_ls_goodness_of_fit_ref 1.029
_refine_ls_hydrogen_treatment mixed
_refine_ls_matrix_type full
_refine_ls_number_parameters 355
_refine_ls_number_reflns 3802
_refine_ls_number_restraints 0
_refine_ls_restrained_S_all 1.029
_refine_ls_R_factor_all 0.039
_refine_ls_R_factor_gt 0.034
_refine_ls_shift/su_max <0.001
_refine_ls_shift/su_mean 0.000
_refine_ls_structure_factor_coef Fsqd
_refine_ls_weighting_details 'calc w = 1/[\s^2^(Fo^2^)+(0.0750P)^2^+0.5000P] where P=(Fo^2^+2Fc^2^)/3'
_refine_ls_weighting_scheme calc
_refine_ls_wR_factor_gt 0.100
_refine_ls_wR_factor_ref 0.115
_reflns_number_gt 3443
_reflns_number_total 3802
_reflns_threshold_expression I>2\s(I)
_cod_data_source_file gg1177.cif
_cod_data_source_block I
_cod_depositor_comments
;
The following automatic conversions were performed:
'_symmetry_cell_setting' value 'Triclinic' changed to 'triclinic'
according to '/home/saulius/struct/CIF-dictionaries/cif_core.dic'
dictionary named 'cif_core.dic' version 2.4.1 from
2010-06-29.

'_geom_bond_publ_flag' value 'Y' changed to 'y' according to
'/home/saulius/struct/CIF-dictionaries/cif_core.dic' dictionary named
'cif_core.dic' version 2.4.1 from 2010-06-29 (18
times).

'_geom_bond_publ_flag' value 'N' changed to 'n' according to
'/home/saulius/struct/CIF-dictionaries/cif_core.dic' dictionary named
'cif_core.dic' version 2.4.1 from 2010-06-29 (45 times).

Automatic conversion script
Id: cif_fix_enum 1527 2010-12-29 10:47:43Z saulius 

The following automatic conversions were performed:

'_chemical_melting_point' tag was changed to
'_chemical_temperature_decomposition' since the value had been
'478(2) - decomposition'. The value '478(2) - decomposition' was
changed to '478(2)'.

Automatic conversion script
Id: cif_fix_values 1646 2011-03-28 12:23:43Z adriana 

The following automatic conversions were performed:

'_chemical_melting_point' tag was changed to
'_chemical_temperature_decomposition' since the value had been
'478(2) - decomposition'. The value '478(2) - decomposition' was
changed to '478(2)'.

'_symmetry_cell_setting' value 'Triclinic'
changed to 'triclinic' according to
/home/saulius/struct/CIF-dictionaries/cif_core.dic dictionary named
'cif_core.dic' version 2.4.1 from 2010-06-29.

'_geom_bond_publ_flag'
value 'Y' changed to 'y' according to
/home/saulius/struct/CIF-dictionaries/cif_core.dic dictionary named
'cif_core.dic' version 2.4.1 from 2010-06-29 (18
times).

'_geom_bond_publ_flag' value 'N' changed to 'n' according to
/home/saulius/struct/CIF-dictionaries/cif_core.dic dictionary named
'cif_core.dic' version 2.4.1 from 2010-06-29 (45
times).

'_geom_angle_publ_flag' value 'N' changed to 'n' according
to /home/saulius/struct/CIF-dictionaries/cif_core.dic dictionary
named 'cif_core.dic' version 2.4.1 from 2010-06-29 (96
times).

'_geom_angle_publ_flag' value 'Y' changed to 'y' according
to /home/saulius/struct/CIF-dictionaries/cif_core.dic dictionary
named 'cif_core.dic' version 2.4.1 from 2010-06-29 (9 times).

Automatic conversion script
Id: cif_fix_values 1715 2011-07-08 13:25:40Z adriana 

The following automatic conversions were performed:

'_exptl_crystal_density_meas' value 'not measured' was changed to '?'
- the value is perceived as not measured.

Automatic conversion script
Id: cif_fix_values 3008 2015-01-20 13:52:24Z robertas 
;
_cod_database_code 2013611
_cod_database_fobs_code 2013611

loop_
_symmetry_equiv_pos_as_xyz
'x, y, z'
'-x, -y, -z'

loop_
_atom_site_label
_atom_site_fract_x
_atom_site_fract_y
_atom_site_fract_z
_atom_site_U_iso_or_equiv
_atom_site_adp_type
_atom_site_calc_flag
_atom_site_refinement_flags
_atom_site_occupancy
_atom_site_disorder_assembly
_atom_site_disorder_group
_atom_site_type_symbol
O1 0.18951(13) 0.21279(9) -0.50582(9) 0.0175(2) Uani d . 1 . . O
O2 0.24748(13) 0.40990(10) -0.55428(9) 0.0189(3) Uani d . 1 . . O
O3 -0.41402(13) -0.01022(9) 0.31041(9) 0.0166(2) Uani d . 1 . . O
O4 -0.53375(13) -0.22912(9) 0.36453(9) 0.0173(2) Uani d . 1 . . O
O5 0.33656(14) -0.43595(10) -0.28123(9) 0.0199(3) Uani d . 1 . . O
H5 0.3869 -0.4769 -0.2214 0.030 Uiso calc R 1 . . H
O6 0.32745(14) -0.29638(10) -0.21295(10) 0.0236(3) Uani d . 1 . . O
O7 -0.07654(15) -0.13676(10) -0.19570(10) 0.0238(3) Uani d . 1 . . O
O8 -0.08017(14) -0.30820(10) -0.21285(10) 0.0214(3) Uani d . 1 . . O
H8 -0.1377 -0.3310 -0.1456 0.032 Uiso calc R 1 . . H
O9 -0.23840(14) -0.40122(11) -0.00933(10) 0.0262(3) Uani d . 1 . . O
O10 -0.49024(14) -0.43117(10) 0.10049(10) 0.0219(3) Uani d . 1 . . O
C1 0.03082(18) 0.16941(13) -0.30765(13) 0.0143(3) Uani d . 1 . . C
C2 0.12019(18) 0.24121(14) -0.41355(13) 0.0144(3) Uani d . 1 . . C
C3 0.15317(18) 0.36009(14) -0.44406(13) 0.0152(3) Uani d . 1 . . C
C4 0.09293(18) 0.41347(13) -0.36999(13) 0.0158(3) Uani d . 1 . . C
C4a -0.00292(18) 0.34328(13) -0.26135(13) 0.0143(3) Uani d . 1 . . C
C5 -0.08275(19) 0.39723(13) -0.17891(13) 0.0171(3) Uani d . 1 . . C
H5A -0.2001 0.4246 -0.1958 0.020 Uiso calc R 1 . . H
H5B -0.0184 0.4678 -0.1934 0.020 Uiso calc R 1 . . H
C6 -0.08438(19) 0.30612(13) -0.04948(13) 0.0163(3) Uani d . 1 . . C
H6A 0.0330 0.2889 -0.0291 0.020 Uiso calc R 1 . . H
H6B -0.1490 0.3400 0.0026 0.020 Uiso calc R 1 . . H
N7 -0.16287(15) 0.19200(11) -0.02755(11) 0.0127(3) Uani d . 1 . . N
C8 -0.24933(18) 0.12948(13) 0.07928(13) 0.0135(3) Uani d . 1 . . C
C8a -0.31304(17) 0.01648(13) 0.11031(13) 0.0129(3) Uani d . 1 . . C
C9 -0.40015(17) -0.05271(13) 0.22521(13) 0.0133(3) Uani d . 1 . . C
C10 -0.45689(17) -0.16509(13) 0.25152(13) 0.0139(3) Uani d . 1 . . C
C11 -0.43073(18) -0.20956(13) 0.16379(13) 0.0154(3) Uani d . 1 . . C
C12 -0.34670(18) -0.14344(13) 0.05248(13) 0.0149(3) Uani d . 1 . . C
C12a -0.28509(18) -0.02976(13) 0.02333(13) 0.0134(3) Uani d . 1 . . C
C13 -0.19578(18) 0.04069(13) -0.08833(13) 0.0136(3) Uani d . 1 . . C
C13a -0.13174(17) 0.14971(13) -0.11479(13) 0.0129(3) Uani d . 1 . . C
C13b -0.03178(17) 0.22265(13) -0.22946(13) 0.0129(3) Uani d . 1 . . C
C14 0.29902(19) 0.31021(14) -0.58283(13) 0.0179(3) Uani d . 1 . . C
H14A 0.2883 0.3329 -0.6673 0.021 Uiso calc R 1 . . H
H14B 0.4184 0.2864 -0.5695 0.021 Uiso calc R 1 . . H
C15 -0.5788(2) 0.03888(16) 0.33123(15) 0.0249(4) Uani d . 1 . . C
H15A -0.6021 0.1110 0.2595 0.037 Uiso calc R 1 . . H
H15B -0.5819 0.0596 0.3980 0.037 Uiso calc R 1 . . H
H15C -0.6647 -0.0206 0.3504 0.037 Uiso calc R 1 . . H
C16 -0.58618(19) -0.34835(14) 0.39500(13) 0.0179(3) Uani d . 1 . . C
H16A -0.6791 -0.3433 0.3502 0.027 Uiso calc R 1 . . H
H16B -0.6244 -0.3889 0.4806 0.027 Uiso calc R 1 . . H
H16C -0.4906 -0.3938 0.3749 0.027 Uiso calc R 1 . . H
C17 0.29031(18) -0.33065(13) -0.28304(13) 0.0158(3) Uani d . 1 . . C
C18 0.19097(19) -0.25215(14) -0.38521(13) 0.0189(3) Uani d . 1 . . C
H18A 0.1122 -0.3023 -0.3964 0.023 Uiso calc R 1 . . H
H18B 0.2701 -0.2162 -0.4594 0.023 Uiso calc R 1 . . H
C19 0.09052(19) -0.15243(14) -0.36290(13) 0.0184(3) Uani d . 1 . . C
H19A 0.1704 -0.0979 -0.3596 0.022 Uiso calc R 1 . . H
H19B 0.0253 -0.1053 -0.4306 0.022 Uiso calc R 1 . . H
C20 -0.03045(18) -0.19915(13) -0.24824(13) 0.0160(3) Uani d . 1 . . C
C21 -0.3967(2) -0.39363(14) 0.00260(14) 0.0193(3) Uani d . 1 . . C
H1 0.016(2) 0.0846(18) -0.2852(16) 0.019(4) Uiso d . 1 . . H
H4 0.117(2) 0.4984(18) -0.3905(16) 0.021(4) Uiso d . 1 . . H
H8A -0.258(2) 0.1652(16) 0.1321(16) 0.018(4) Uiso d . 1 . . H
H11 -0.473(2) -0.2885(17) 0.1835(15) 0.017(4) Uiso d . 1 . . H
H12 -0.330(2) -0.1755(17) -0.0033(17) 0.024(5) Uiso d . 1 . . H
H13 -0.179(2) 0.0122(17) -0.1453(17) 0.024(5) Uiso d . 1 . . H
H21 -0.446(2) -0.3555(17) -0.0681(18) 0.025(5) Uiso d . 1 . . H

loop_
_atom_site_aniso_label
_atom_site_aniso_U_11
_atom_site_aniso_U_22
_atom_site_aniso_U_33
_atom_site_aniso_U_12
_atom_site_aniso_U_13
_atom_site_aniso_U_23
O1 0.0190(5) 0.0195(6) 0.0142(5) -0.0040(4) 0.0029(4) -0.0084(4)
O2 0.0213(6) 0.0183(6) 0.0142(5) -0.0050(4) 0.0041(4) -0.0056(4)
O3 0.0182(5) 0.0192(6) 0.0152(5) -0.0002(4) -0.0018(4) -0.0102(4)
O4 0.0220(6) 0.0144(5) 0.0139(5) -0.0047(4) 0.0018(4) -0.0050(4)
O5 0.0256(6) 0.0169(6) 0.0183(5) 0.0002(4) -0.0030(4) -0.0087(4)
O6 0.0274(6) 0.0235(6) 0.0251(6) 0.0034(5) -0.0081(5) -0.0147(5)
O7 0.0290(6) 0.0206(6) 0.0250(6) 0.0037(5) -0.0016(5) -0.0141(5)
O8 0.0261(6) 0.0205(6) 0.0188(6) -0.0076(4) 0.0033(5) -0.0103(5)
O9 0.0222(6) 0.0329(7) 0.0210(6) -0.0084(5) -0.0010(5) -0.0085(5)
O10 0.0206(6) 0.0206(6) 0.0251(6) -0.0012(4) 0.0000(5) -0.0112(5)
C1 0.0136(7) 0.0137(8) 0.0152(7) -0.0004(5) -0.0028(6) -0.0055(6)
C2 0.0121(7) 0.0193(8) 0.0138(7) 0.0015(5) -0.0034(6) -0.0087(6)
C3 0.0125(7) 0.0179(8) 0.0126(7) -0.0009(5) -0.0029(5) -0.0037(6)
C4 0.0158(7) 0.0129(8) 0.0172(7) -0.0017(6) -0.0028(6) -0.0048(6)
C4a 0.0120(7) 0.0151(7) 0.0156(7) 0.0005(5) -0.0043(6) -0.0059(6)
C5 0.0191(7) 0.0130(7) 0.0183(8) -0.0029(6) 0.0008(6) -0.0065(6)
C6 0.0183(7) 0.0146(7) 0.0178(7) -0.0048(6) -0.0005(6) -0.0084(6)
N7 0.0126(6) 0.0123(6) 0.0135(6) -0.0005(5) -0.0020(5) -0.0057(5)
C8 0.0125(7) 0.0154(7) 0.0136(7) 0.0013(5) -0.0032(5) -0.0071(6)
C8a 0.0105(7) 0.0136(7) 0.0147(7) 0.0016(5) -0.0036(5) -0.0059(6)
C9 0.0117(7) 0.0158(7) 0.0134(7) 0.0017(5) -0.0035(5) -0.0068(6)
C10 0.0115(7) 0.0152(7) 0.0128(7) 0.0004(5) -0.0018(5) -0.0040(6)
C11 0.0156(7) 0.0123(7) 0.0172(7) -0.0005(6) -0.0029(6) -0.0053(6)
C12 0.0153(7) 0.0154(7) 0.0163(7) 0.0015(5) -0.0032(6) -0.0091(6)
C12a 0.0111(6) 0.0142(7) 0.0151(7) 0.0023(5) -0.0036(6) -0.0066(6)
C13 0.0129(7) 0.0147(7) 0.0142(7) 0.0018(5) -0.0020(6) -0.0075(6)
C13a 0.0116(7) 0.0137(7) 0.0141(7) 0.0020(5) -0.0036(6) -0.0065(6)
C13b 0.0109(7) 0.0141(7) 0.0137(7) 0.0004(5) -0.0033(5) -0.0055(6)
C14 0.0183(7) 0.0195(8) 0.0152(7) -0.0047(6) 0.0025(6) -0.0076(6)
C15 0.0231(8) 0.0268(9) 0.0286(9) 0.0014(7) 0.0021(7) -0.0174(7)
C16 0.0203(8) 0.0144(7) 0.0168(7) -0.0046(6) -0.0007(6) -0.0046(6)
C17 0.0135(7) 0.0182(8) 0.0161(7) -0.0039(6) 0.0040(6) -0.0090(6)
C18 0.0198(8) 0.0217(8) 0.0157(7) -0.0014(6) -0.0001(6) -0.0092(6)
C19 0.0207(8) 0.0166(8) 0.0174(7) -0.0012(6) -0.0044(6) -0.0062(6)
C20 0.0145(7) 0.0174(8) 0.0180(7) 0.0033(6) -0.0073(6) -0.0085(6)
C21 0.0244(8) 0.0144(8) 0.0207(8) -0.0026(6) -0.0050(7) -0.0082(6)

loop_
_atom_type_symbol
_atom_type_description
_atom_type_scat_dispersion_real
_atom_type_scat_dispersion_imag
_atom_type_scat_source
C C 0.0033 0.0016 'International Tables Vol C Tables 4.2.6.8 and 6.1.1.4'
H H 0.0000 0.0000 'International Tables Vol C Tables 4.2.6.8 and 6.1.1.4'
N N 0.0061 0.0033 'International Tables Vol C Tables 4.2.6.8 and 6.1.1.4'
O O 0.0106 0.0060 'International Tables Vol C Tables 4.2.6.8 and 6.1.1.4'

loop_
_geom_angle_atom_site_label_1
_geom_angle_atom_site_label_2
_geom_angle_atom_site_label_3
_geom_angle
_geom_angle_publ_flag
C2 O1 C14 104.93(11) n
C3 O2 C14 105.10(11) n
C9 O3 C15 114.34(11) y
C10 O4 C16 117.29(11) y
C17 O5 H5 109.5 n
C20 O8 H8 109.5 n
C2 C1 C13b 116.75(14) n
C2 C1 H1 121.2(10) n
C13b C1 H1 121.9(10) n
C1 C2 O1 128.14(14) n
C1 C2 C3 122.41(13) n
O1 C2 C3 109.44(12) n
O2 C3 C4 128.39(14) n
O2 C3 C2 109.88(13) n
C4 C3 C2 121.72(14) n
C3 C4 C4a 117.56(14) n
C3 C4 H4 122.5(10) n
C4a C4 H4 119.9(10) n
C13b C4a C4 120.54(13) n
C13b C4a C5 118.63(13) n
C4 C4a C5 120.79(13) n
C4a C5 C6 110.77(12) n
C4a C5 H5A 109.5 n
C6 C5 H5A 109.5 n
C4a C5 H5B 109.5 n
C6 C5 H5B 109.5 n
H5A C5 H5B 108.1 n
N7 C6 C5 111.03(12) n
N7 C6 H6A 109.4 n
C5 C6 H6A 109.4 n
N7 C6 H6B 109.4 n
C5 C6 H6B 109.4 n
H6A C6 H6B 108.0 n
C8 N7 C13a 122.35(13) y
C8 N7 C6 118.18(12) y
C13a N7 C6 119.26(12) y
N7 C8 C8a 121.46(13) n
N7 C8 H8A 114.9(11) n
C8a C8 H8A 123.6(11) n
C8 C8a C9 121.94(13) n
C8 C8a C12a 118.01(13) n
C9 C8a C12a 120.03(13) n
O3 C9 C10 121.65(13) y
O3 C9 C8a 118.87(13) y
C10 C9 C8a 119.28(13) n
O4 C10 C9 116.61(13) y
O4 C10 C11 123.10(13) y
C9 C10 C11 120.27(13) n
C12 C11 C10 120.91(14) n
C12 C11 H11 119.9(10) n
C10 C11 H11 119.2(10) n
C11 C12 C12a 120.32(14) n
C11 C12 H12 119.1(12) n
C12a C12 H12 120.5(12) n
C13 C12a C12 122.69(13) n
C13 C12a C8a 118.14(13) n
C12 C12a C8a 119.17(13) n
C13a C13 C12a 122.34(14) n
C13a C13 H13 119.0(12) n
C12a C13 H13 118.7(12) n
C13 C13a N7 117.67(13) n
C13 C13a C13b 123.20(13) n
N7 C13a C13b 119.13(13) n
C4a C13b C1 120.98(13) n
C4a C13b C13a 120.00(13) n
C1 C13b C13a 119.00(13) n
O1 C14 O2 107.09(11) n
O1 C14 H14A 110.3 n
O2 C14 H14A 110.3 n
O1 C14 H14B 110.3 n
O2 C14 H14B 110.3 n
H14A C14 H14B 108.6 n
O3 C15 H15A 109.5 n
O3 C15 H15B 109.5 n
H15A C15 H15B 109.5 n
O3 C15 H15C 109.5 n
H15A C15 H15C 109.5 n
H15B C15 H15C 109.5 n
O4 C16 H16A 109.5 n
O4 C16 H16B 109.5 n
H16A C16 H16B 109.5 n
O4 C16 H16C 109.5 n
H16A C16 H16C 109.5 n
H16B C16 H16C 109.5 n
O6 C17 O5 124.32(14) n
O6 C17 C18 122.24(14) n
O5 C17 C18 113.40(12) n
C17 C18 C19 111.96(12) n
C17 C18 H18A 109.2 n
C19 C18 H18A 109.2 n
C17 C18 H18B 109.2 n
C19 C18 H18B 109.2 n
H18A C18 H18B 107.9 n
C20 C19 C18 112.97(12) n
C20 C19 H19A 109.0 n
C18 C19 H19A 109.0 n
C20 C19 H19B 109.0 n
C18 C19 H19B 109.0 n
H19A C19 H19B 107.8 n
O7 C20 O8 124.23(14) n
O7 C20 C19 121.21(14) n
O8 C20 C19 114.56(13) n
O9 C21 O10 125.13(15) n
O9 C21 H21 115.6(12) n
O10 C21 H21 119.3(12) n

loop_
_geom_bond_atom_site_label_1
_geom_bond_atom_site_label_2
_geom_bond_site_symmetry_2
_geom_bond_distance
_geom_bond_publ_flag
O1 C2 . 1.3866(17) y
O1 C14 . 1.4404(18) y
O2 C3 . 1.3761(18) y
O2 C14 . 1.4484(19) y
O3 C9 . 1.3794(17) y
O3 C15 . 1.4402(19) y
O4 C10 . 1.3659(18) y
O4 C16 . 1.4437(18) y
O5 C17 . 1.3206(19) n
O5 H5 . 0.8400 n
O6 C17 . 1.2190(19) n
O7 C20 . 1.2283(19) n
O8 C20 . 1.3065(19) n
O8 H8 . 0.8400 n
O9 C21 . 1.252(2) n
O10 C21 . 1.2562(19) n
C1 C2 . 1.366(2) n
C1 C13b . 1.426(2) n
C1 H1 . 0.98(2) n
C2 C3 . 1.394(2) n
C3 C4 . 1.380(2) n
C4 C4a . 1.405(2) n
C4 H4 . 1.000(19) n
C4a C13b . 1.403(2) y
C4a C5 . 1.511(2) y
C5 C6 . 1.520(2) y
C5 H5A . 0.9900 n
C5 H5B . 0.9900 n
C6 N7 . 1.4993(18) y
C6 H6A . 0.9900 n
C6 H6B . 0.9900 n
N7 C8 . 1.3377(19) y
N7 C13a . 1.3987(19) y
C8 C8a . 1.404(2) y
C8 H8A . 0.943(19) n
C8a C9 . 1.424(2) n
C8a C12a . 1.430(2) y
C9 C10 . 1.389(2) n
C10 C11 . 1.423(2) n
C11 C12 . 1.377(2) n
C11 H11 . 0.979(19) n
C12 C12a . 1.411(2) n
C12 H12 . 0.94(2) n
C12a C13 . 1.408(2) y
C13 C13a . 1.374(2) n
C13 H13 . 0.92(2) n
C13a C13b . 1.476(2) y
C14 H14A . 0.9900 n
C14 H14B . 0.9900 n
C15 H15A . 0.9800 n
C15 H15B . 0.9800 n
C15 H15C . 0.9800 n
C16 H16A . 0.9800 n
C16 H16B . 0.9800 n
C16 H16C . 0.9800 n
C17 C18 . 1.516(2) n
C18 C19 . 1.526(2) n
C18 H18A . 0.9900 n
C18 H18B . 0.9900 n
C19 C20 . 1.518(2) n
C19 H19A . 0.9900 n
C19 H19B . 0.9900 n
C21 H21 . 0.93(2) n

loop_
_geom_hbond_atom_site_label_D
_geom_hbond_atom_site_label_H
_geom_hbond_atom_site_label_A
_geom_hbond_site_symmetry_A
_geom_hbond_distance_DH
_geom_hbond_distance_HA
_geom_hbond_distance_DA
_geom_hbond_angle_DHA
O5 H5 O10 2_545 0.84 1.73 2.5652(16) 176
O8 H8 O9 . 0.84 1.66 2.4886(15) 169
C13 H13 O7 . 0.92(2) 2.26(2) 3.0825(18) 147.9(16)
C8 H8A O6 2 0.943(19) 2.270(19) 3.1775(19) 161.3(15)

loop_
_cod_related_entry_id
_cod_related_entry_database
_cod_related_entry_code
1 ChemSpider 21134456
